data_9014389
loop_
_publ_author_name
'Groat, L. A.'
'Evans, R. J.'
'Grew, E. S.'
'Pieczka, A.'

_publ_section_title
;
 The crystal chemistry of As- and Sb-bearing dumortierite
 Sample: D27
;
_journal_name_full 'The Canadian Mineralogist'
_journal_page_first 855
_journal_page_last 872
_journal_paper_doi 10.3749/canmin.50.4.855
_journal_volume 50
_journal_year 2012
_chemical_compound_source 'west shore of Lake Uvildy in the Ilmen Mountains, southern Urals, Russia'
_chemical_formula_sum 'Al6.668 As0.087 B O17.898 Sb0.022 Si2.89'
_chemical_name_mineral Dumortierite
_space_group_IT_number 62
_symmetry_space_group_name_Hall '-P 2ac 2n'
_symmetry_space_group_name_H-M 'P n m a'
_cell_angle_alpha 90
_cell_angle_beta 90
_cell_angle_gamma 90
_cell_length_a 4.6901
_cell_length_b 11.7874
_cell_length_c 20.1872
_cell_formula_units_Z 4
_cell_volume 1116.031
_database_code_amcsd 0019560
_exptl_crystal_density_diffrn 3.377
_cod_original_formula_sum 'Al6.668 Si2.89 As.087 Sb.022 B O17.898'
_cod_database_code 9014389

loop_
_space_group_symop_operation_xyz
x,y,z
x,1/2-y,z
-x,1/2+y,-z
1/2-x,1/2+y,1/2+z
1/2+x,1/2-y,1/2-z
1/2+x,y,1/2-z
1/2-x,-y,1/2+z
-x,-y,-z

loop_
_atom_site_aniso_label
_atom_site_aniso_U_11
_atom_site_aniso_U_22
_atom_site_aniso_U_33
_atom_site_aniso_U_12
_atom_site_aniso_U_13
_atom_site_aniso_U_23
Al2 0.00500 0.00460 0.00510 0.00010 -0.00020 -0.00030
Al3 0.00490 0.00480 0.00520 0.00000 0.00010 0.00000
Al4 0.00740 0.00590 0.00610 0.00040 -0.00060 0.00090
Si1 0.00360 0.00350 0.00960 0.00000 -0.00010 0.00000
Si2 0.00470 0.00710 0.00520 0.00020 0.00010 -0.00170
B 0.00900 0.00450 0.00850 0.00000 0.00090 0.00000
O1 0.00380 0.00310 0.00800 0.00000 -0.00050 0.00000
O2 0.01290 0.01250 0.01140 0.00000 0.00290 0.00000
O3 0.00640 0.00590 0.00680 0.00000 0.00060 -0.00070
O4 0.00650 0.00560 0.00680 0.00080 0.00030 -0.00040
O5 0.00680 0.00600 0.00630 0.00010 -0.00020 -0.00010
O6 0.00470 0.00610 0.00520 -0.00010 0.00000 -0.00110
O7 0.01360 0.01040 0.01140 -0.00190 0.00060 0.00100
O8 0.01590 0.00470 0.00620 0.00000 -0.00140 0.00000
O9 0.01040 0.00520 0.00590 -0.00030 -0.00080 -0.00120
O10 0.00530 0.00580 0.01110 0.00000 0.00030 0.00000
O11 0.00360 0.00550 0.00520 0.00000 -0.00010 -0.00020

loop_
_atom_site_label
_atom_site_fract_x
_atom_site_fract_y
_atom_site_fract_z
_atom_site_occupancy
_atom_site_U_iso_or_equiv
Al1A 0.33200 0.75000 0.24940 0.18700 0.00740
Al1 0.39540 0.75000 0.24980 0.43000 0.00740
Al1B 0.47500 0.75000 0.25030 0.18700 0.00740
Al2 0.55796 0.61038 0.47240 0.97700 0.00490
Al3 0.05982 0.49106 0.43092 0.98100 0.00500
Al4 0.05801 0.35854 0.28907 0.97400 0.00650
Si1 0.08790 0.75000 0.40474 0.96600 0.00560
Si2 0.58827 0.52567 0.32776 0.96200 0.00565
As1 0.11800 0.75000 0.38750 0.02700 0.00800
As2 0.61600 0.56340 0.31580 0.03010 0.00600
Sb1 0.05700 0.75000 0.35800 0.00690 0.00800
Sb2 0.55500 0.59700 0.30630 0.00750 0.00600
B 0.22660 0.25000 0.41616 1.00000 0.00730
O1 0.37750 0.75000 0.45410 0.96200 0.00500
O1SB 0.40600 0.75000 0.39700 0.03800 0.00500
O2 0.14980 0.75000 0.32539 0.96600 0.01230
O3 0.89570 0.63919 0.42401 1.00000 0.00640
O4 0.40000 0.43608 0.28232 1.00000 0.00630
O5 0.39530 0.55058 0.39335 1.00000 0.00640
O6 0.88130 0.45370 0.35027 0.96900 0.00540
O6SB 0.89900 0.51000 0.32300 0.03100 0.00500
O7 0.64780 0.64005 0.28647 0.96600 0.01180
O8 0.16740 0.25000 0.35049 1.00000 0.00890
O9 0.25450 0.35107 0.44822 1.00000 0.00720
O10 0.75980 0.25000 0.27233 1.00000 0.00740
O11 0.75030 0.46626 0.48804 1.00000 0.00480

loop_
_cod_related_entry_id
_cod_related_entry_database
_cod_related_entry_code
1 AMCSD 0019560
